data_7031986
loop_
_publ_author_name
'Zhang, Kun'
'Geng, Jiao'
'Jin, Chao'
'Huang, Wei'

_publ_section_title
;
 Distinguishable Zn(ii) and Pb(ii) template effects on forming
 pendant-armed Schiff-base macrocyclic complexes including a remarkable
 Pb(ii)-\p macrocyclic complex.
;
_journal_issue 41
_journal_name_full 'Dalton transactions (Cambridge, England : 2003)'
_journal_page_first 15351
_journal_page_last 15358
_journal_paper_doi 10.1039/c4dt01927j
_journal_volume 43
_journal_year 2014
_chemical_formula_moiety 'C54 H52 Cl4 N7 O7 Zn2, C H4 O, N O3'
_chemical_formula_sum 'C55 H56 Cl4 N8 O11 Zn2'
_chemical_formula_weight 1277.62
_chemical_name_systematic
; 
 ? 
;
_space_group_IT_number 2
_symmetry_cell_setting triclinic
_symmetry_space_group_name_Hall '-P 1'
_symmetry_space_group_name_H-M 'P -1'
_atom_sites_solution_hydrogens geom
_atom_sites_solution_primary direct
_atom_sites_solution_secondary difmap
_audit_creation_method SHELXL-97
_cell_angle_alpha 105.0660(10)
_cell_angle_beta 107.2770(10)
_cell_angle_gamma 93.0690(10)
_cell_formula_units_Z 2
_cell_length_a 13.6893(9)
_cell_length_b 14.9431(10)
_cell_length_c 15.5399(10)
_cell_measurement_reflns_used 4493
_cell_measurement_temperature 291(2)
_cell_measurement_theta_max 23.921
_cell_measurement_theta_min 2.269
_cell_volume 2901.5(3)
_computing_cell_refinement 'SMART APEX2 V2011.4-1'
_computing_data_collection 'SMART (BRUKER 2000)'
_computing_data_reduction 'SAINT V6.02A (BRUKER 2000)'
_computing_molecular_graphics SHELXTL
_computing_publication_material SHELXTL
_computing_structure_refinement SHELXTL
_computing_structure_solution 'SHELXTL V6.10 (BRUKER 2000)'
_diffrn_ambient_temperature 291(2)
_diffrn_measured_fraction_theta_full 0.993
_diffrn_measured_fraction_theta_max 0.993
_diffrn_measurement_device_type 'Bruker CCD area detector'
_diffrn_measurement_method '\f and \w scans'
_diffrn_radiation_monochromator graphite
_diffrn_radiation_source 'sealed tube'
_diffrn_radiation_type MoK\a
_diffrn_radiation_wavelength 0.71073
_diffrn_reflns_av_R_equivalents 0.0213
_diffrn_reflns_av_unetI/netI 0.0417
_diffrn_reflns_limit_h_max 10
_diffrn_reflns_limit_h_min -16
_diffrn_reflns_limit_k_max 17
_diffrn_reflns_limit_k_min -17
_diffrn_reflns_limit_l_max 18
_diffrn_reflns_limit_l_min -13
_diffrn_reflns_number 16241
_diffrn_reflns_theta_full 25.00
_diffrn_reflns_theta_max 25.00
_diffrn_reflns_theta_min 1.43
_diffrn_standards_decay_% 0
_diffrn_standards_interval_count 0
_diffrn_standards_interval_time 0
_diffrn_standards_number 0
_exptl_absorpt_coefficient_mu 1.076
_exptl_absorpt_correction_T_max 0.5740
_exptl_absorpt_correction_T_min 0.5740
_exptl_absorpt_correction_type multi-scan
_exptl_absorpt_process_details 'SADABS, Bruker(2000)'
_exptl_crystal_colour 'yellow green'
_exptl_crystal_density_diffrn 1.462
_exptl_crystal_density_method 'not measured'
_exptl_crystal_description block
_exptl_crystal_F_000 1316
_exptl_crystal_size_max 0.10
_exptl_crystal_size_mid 0.10
_exptl_crystal_size_min 0.10
_refine_diff_density_max 3.265
_refine_diff_density_min -0.516
_refine_diff_density_rms 0.101
_refine_ls_extinction_method none
_refine_ls_goodness_of_fit_ref 0.984
_refine_ls_hydrogen_treatment constr
_refine_ls_matrix_type full
_refine_ls_number_parameters 721
_refine_ls_number_reflns 10158
_refine_ls_number_restraints 1
_refine_ls_restrained_S_all 0.984
_refine_ls_R_factor_all 0.1058
_refine_ls_R_factor_gt 0.0794
_refine_ls_shift/su_max 0.000
_refine_ls_shift/su_mean 0.000
_refine_ls_structure_factor_coef Fsqd
_refine_ls_weighting_details 'calc w=1/[\s^2^(Fo^2^)+(0.0905P)^2^+9.8252P] where P=(Fo^2^+2Fc^2^)/3'
_refine_ls_weighting_scheme calc
_refine_ls_wR_factor_gt 0.1966
_refine_ls_wR_factor_ref 0.2098
_reflns_number_gt 7196
_reflns_number_total 10158
_reflns_threshold_expression >2sigma(I)
_cod_data_source_file c4dt01927j2.cif
_cod_data_source_block 1b
_cod_depositor_comments 'Adding full bibliography for 7031985--7031989.cif.'
_cod_database_code 7031986

loop_
_symmetry_equiv_pos_as_xyz
'x, y, z'
'-x, -y, -z'

loop_
_atom_site_label
_atom_site_type_symbol
_atom_site_fract_x
_atom_site_fract_y
_atom_site_fract_z
_atom_site_U_iso_or_equiv
_atom_site_adp_type
_atom_site_occupancy
_atom_site_symmetry_multiplicity
_atom_site_calc_flag
_atom_site_refinement_flags
Zn1 Zn 0.70662(5) 0.33129(4) 0.40534(5) 0.0548(2) Uani 1 1 d .
Zn2 Zn 0.95314(5) 0.22651(5) 0.48070(5) 0.0553(2) Uani 1 1 d .
C1 C 0.6021(4) 0.1378(4) 0.3137(4) 0.0470(13) Uani 1 1 d .
C2 C 0.5502(4) 0.0577(4) 0.3233(4) 0.0500(13) Uani 1 1 d .
C3 C 0.4819(5) -0.0091(4) 0.2460(5) 0.0583(15) Uani 1 1 d .
H3 H 0.4479 -0.0607 0.2533 0.070 Uiso 1 1 calc R
C4 C 0.4657(5) 0.0030(5) 0.1574(5) 0.0654(17) Uani 1 1 d .
C5 C 0.5191(5) 0.0765(5) 0.1455(4) 0.0619(16) Uani 1 1 d .
H5 H 0.5098 0.0806 0.0850 0.074 Uiso 1 1 calc R
C6 C 0.5862(5) 0.1444(4) 0.2213(4) 0.0526(14) Uani 1 1 d .
C7 C 0.5780(4) 0.0454(4) 0.4199(4) 0.0539(14) Uani 1 1 d .
H7A H 0.5365 -0.0102 0.4180 0.065 Uiso 1 1 calc R
H7B H 0.5627 0.0989 0.4622 0.065 Uiso 1 1 calc R
C8 C 0.7212(5) -0.0447(4) 0.3946(4) 0.0568(15) Uani 1 1 d .
H8A H 0.6646 -0.0961 0.3687 0.068 Uiso 1 1 calc R
H8B H 0.7802 -0.0655 0.4329 0.068 Uiso 1 1 calc R
C9 C 0.7484(4) -0.0224(4) 0.3148(4) 0.0518(13) Uani 1 1 d .
C10 C 0.8249(4) 0.0557(4) 0.3375(4) 0.0498(13) Uani 1 1 d .
C11 C 0.8511(5) 0.0769(4) 0.2628(5) 0.0581(15) Uani 1 1 d .
C12 C 0.8047(6) 0.0187(5) 0.1706(5) 0.0679(17) Uani 1 1 d .
H12 H 0.8225 0.0323 0.1216 0.081 Uiso 1 1 calc R
C13 C 0.7344(6) -0.0570(5) 0.1516(5) 0.0678(18) Uani 1 1 d .
C14 C 0.7046(5) -0.0783(4) 0.2240(5) 0.0601(15) Uani 1 1 d .
H14 H 0.6556 -0.1299 0.2104 0.072 Uiso 1 1 calc R
C15 C 0.9282(6) 0.1552(5) 0.2760(5) 0.0654(17) Uani 1 1 d .
H15 H 0.9443 0.1595 0.2230 0.078 Uiso 1 1 calc R
C16 C 1.0518(7) 0.2906(5) 0.3523(6) 0.088(2) Uani 1 1 d .
H16A H 1.0570 0.2790 0.2896 0.106 Uiso 1 1 calc R
H16B H 1.0281 0.3509 0.3683 0.106 Uiso 1 1 calc R
C17 C 1.1548(7) 0.2942(6) 0.4196(8) 0.105(3) Uani 1 1 d .
H17A H 1.1732 0.3560 0.4645 0.126 Uiso 1 1 calc R
H17B H 1.2037 0.2881 0.3850 0.126 Uiso 1 1 calc R
C18 C 1.1707(6) 0.2240(5) 0.4743(6) 0.084(2) Uani 1 1 d .
H18A H 1.1502 0.1614 0.4310 0.101 Uiso 1 1 calc R
H18B H 1.2435 0.2303 0.5096 0.101 Uiso 1 1 calc R
C19 C 1.1582(5) 0.2592(4) 0.6285(6) 0.075(2) Uani 1 1 d .
H19 H 1.2300 0.2661 0.6468 0.090 Uiso 1 1 calc R
C20 C 1.1129(5) 0.2746(4) 0.7032(5) 0.0695(18) Uani 1 1 d .
C21 C 1.0052(5) 0.2716(4) 0.6886(5) 0.0574(15) Uani 1 1 d .
C22 C 0.9741(6) 0.2939(4) 0.7702(5) 0.0657(17) Uani 1 1 d .
C23 C 1.0457(7) 0.3166(5) 0.8604(5) 0.082(2) Uani 1 1 d .
H23 H 1.0236 0.3286 0.9129 0.099 Uiso 1 1 calc R
C24 C 1.1502(8) 0.3209(6) 0.8712(6) 0.097(3) Uani 1 1 d .
C25 C 1.1826(6) 0.3010(5) 0.7955(6) 0.086(2) Uani 1 1 d .
H25 H 1.2531 0.3049 0.8045 0.104 Uiso 1 1 calc R
C26 C 0.8614(6) 0.2972(4) 0.7576(5) 0.0669(17) Uani 1 1 d .
H26A H 0.8508 0.3086 0.8183 0.080 Uiso 1 1 calc R
H26B H 0.8221 0.2371 0.7177 0.080 Uiso 1 1 calc R
C27 C 0.7127(5) 0.3835(5) 0.7150(5) 0.0692(18) Uani 1 1 d .
H27A H 0.6683 0.3243 0.6812 0.083 Uiso 1 1 calc R
H27B H 0.7123 0.4002 0.7796 0.083 Uiso 1 1 calc R
C28 C 0.6727(5) 0.4563(5) 0.6712(5) 0.0662(18) Uani 1 1 d .
C29 C 0.6668(4) 0.4443(4) 0.5779(5) 0.0573(16) Uani 1 1 d .
C30 C 0.6340(5) 0.5167(4) 0.5369(5) 0.0669(18) Uani 1 1 d .
C31 C 0.6075(5) 0.5966(5) 0.5900(7) 0.076(2) Uani 1 1 d .
H31 H 0.5859 0.6440 0.5633 0.092 Uiso 1 1 calc R
C32 C 0.6132(5) 0.6052(5) 0.6806(7) 0.087(3) Uani 1 1 d .
C33 C 0.6449(5) 0.5377(5) 0.7221(6) 0.079(2) Uani 1 1 d .
H33 H 0.6483 0.5453 0.7842 0.095 Uiso 1 1 calc R
C34 C 0.6282(5) 0.5160(4) 0.4435(6) 0.0695(19) Uani 1 1 d .
H34 H 0.6052 0.5676 0.4249 0.083 Uiso 1 1 calc R
C35 C 0.6453(7) 0.4690(5) 0.2924(6) 0.086(2) Uani 1 1 d .
H35A H 0.6301 0.5320 0.2944 0.103 Uiso 1 1 calc R
H35B H 0.5898 0.4254 0.2422 0.103 Uiso 1 1 calc R
C36 C 0.7462(7) 0.4571(5) 0.2728(6) 0.090(2) Uani 1 1 d .
H36A H 0.8029 0.4809 0.3314 0.108 Uiso 1 1 calc R
H36B H 0.7532 0.4940 0.2314 0.108 Uiso 1 1 calc R
C37 C 0.7537(7) 0.3543(5) 0.2268(6) 0.083(2) Uani 1 1 d .
H37A H 0.7212 0.3391 0.1592 0.099 Uiso 1 1 calc R
H37B H 0.8259 0.3461 0.2390 0.099 Uiso 1 1 calc R
C38 C 0.6434(5) 0.2186(5) 0.2026(5) 0.0609(16) Uani 1 1 d .
H38 H 0.6353 0.2134 0.1399 0.073 Uiso 1 1 calc R
C39 C 0.7131(6) 0.0256(6) 0.5558(5) 0.080(2) Uani 1 1 d .
H39A H 0.6833 0.0731 0.5915 0.096 Uiso 1 1 calc R
H39B H 0.6790 -0.0350 0.5508 0.096 Uiso 1 1 calc R
C40 C 0.8224(6) 0.0332(5) 0.6078(5) 0.082(2) Uani 1 1 d .
H40A H 0.8561 0.0948 0.6152 0.098 Uiso 1 1 calc R
H40B H 0.8530 -0.0126 0.5710 0.098 Uiso 1 1 calc R
C41 C 0.8440(7) 0.0180(5) 0.7067(5) 0.0777(19) Uani 1 1 d U
C42 C 0.7687(7) -0.0408(7) 0.7201(6) 0.097(2) Uani 1 1 d U
H42 H 0.7066 -0.0670 0.6724 0.116 Uiso 1 1 calc R
C43 C 0.7920(9) -0.0586(8) 0.8115(7) 0.113(3) Uani 1 1 d .
H43 H 0.7461 -0.0975 0.8241 0.136 Uiso 1 1 calc R
C44 C 0.8838(9) -0.0157(8) 0.8776(6) 0.102(3) Uani 1 1 d .
H44 H 0.9009 -0.0234 0.9376 0.123 Uiso 1 1 calc R
C45 C 0.9517(9) 0.0393(7) 0.8554(8) 0.111(3) Uani 1 1 d .
H45 H 1.0148 0.0668 0.9009 0.133 Uiso 1 1 calc R
C46 C 0.9311(8) 0.0537(6) 0.7745(7) 0.096(3) Uani 1 1 d .
H46 H 0.9800 0.0911 0.7636 0.115 Uiso 1 1 calc R
C47 C 0.8942(5) 0.4662(4) 0.7562(4) 0.0582(15) Uani 1 1 d .
H47A H 0.9615 0.4561 0.7500 0.070 Uiso 1 1 calc R
H47B H 0.8672 0.5096 0.7213 0.070 Uiso 1 1 calc R
C48 C 0.9060(6) 0.5084(5) 0.8578(5) 0.0738(19) Uani 1 1 d .
H48A H 0.9296 0.4640 0.8925 0.089 Uiso 1 1 calc R
H48B H 0.8397 0.5225 0.8641 0.089 Uiso 1 1 calc R
C49 C 0.9840(6) 0.5983(5) 0.8987(5) 0.0703(18) Uani 1 1 d .
C50 C 1.0869(7) 0.5966(7) 0.9415(5) 0.091(2) Uani 1 1 d .
H50 H 1.1112 0.5398 0.9425 0.109 Uiso 1 1 calc R
C51 C 1.1562(8) 0.6814(10) 0.9842(6) 0.115(4) Uani 1 1 d .
H51 H 1.2256 0.6809 1.0152 0.137 Uiso 1 1 calc R
C52 C 1.1204(12) 0.7621(9) 0.9794(9) 0.127(5) Uani 1 1 d .
H52 H 1.1660 0.8177 1.0071 0.153 Uiso 1 1 calc R
C53 C 1.0197(13) 0.7649(7) 0.9352(8) 0.130(4) Uani 1 1 d .
H53 H 0.9965 0.8219 0.9332 0.156 Uiso 1 1 calc R
C54 C 0.9518(8) 0.6822(5) 0.8931(6) 0.100(3) Uani 1 1 d .
H54 H 0.8831 0.6838 0.8606 0.120 Uiso 1 1 calc R
Cl1 Cl 0.37828(18) -0.08196(16) 0.06043(14) 0.0972(7) Uani 1 1 d .
Cl2 Cl 0.6798(2) -0.13050(16) 0.03734(14) 0.1048(7) Uani 1 1 d .
Cl3 Cl 1.2402(3) 0.3595(3) 0.98412(19) 0.1529(14) Uani 1 1 d .
Cl4 Cl 0.5821(2) 0.70751(16) 0.7464(2) 0.1270(10) Uani 1 1 d .
N1 N 0.6905(4) 0.0364(3) 0.4564(3) 0.0508(11) Uani 1 1 d .
N2 N 0.9749(4) 0.2171(4) 0.3519(4) 0.0649(14) Uani 1 1 d .
N3 N 1.1103(4) 0.2370(4) 0.5398(5) 0.0695(15) Uani 1 1 d .
N4 N 0.8221(4) 0.3734(3) 0.7136(4) 0.0572(12) Uani 1 1 d .
N5 N 0.6513(4) 0.4520(4) 0.3818(4) 0.0683(15) Uani 1 1 d .
N6 N 0.7032(4) 0.2894(4) 0.2636(4) 0.0600(13) Uani 1 1 d .
N7 N 0.9191(4) 0.4213(4) 0.5255(4) 0.0601(13) Uani 1 1 d .
N8 N 0.4722(6) 0.2251(5) 0.6029(9) 0.112(3) Uani 1 1 d .
O1 O 0.6636(3) 0.1977(3) 0.3889(3) 0.0542(10) Uani 1 1 d .
O2 O 0.8660(3) 0.1038(3) 0.4264(3) 0.0548(10) Uani 1 1 d .
H2A H 0.8079 0.1114 0.4500 0.082 Uiso 1 1 d R
O3 O 0.9335(3) 0.2516(3) 0.6077(3) 0.0594(10) Uani 1 1 d .
O4 O 0.6938(3) 0.3674(3) 0.5332(3) 0.0629(11) Uani 1 1 d .
H4A H 0.7612 0.3635 0.5747 0.094 Uiso 1 1 d R
O5 O 0.8701(3) 0.3422(3) 0.4601(3) 0.0571(10) Uani 1 1 d .
O6 O 0.8722(4) 0.4879(3) 0.5390(4) 0.0838(15) Uani 1 1 d .
O7 O 1.0102(4) 0.4243(4) 0.5712(4) 0.0837(15) Uani 1 1 d .
O8 O 0.4416(8) 0.2887(7) 0.6496(8) 0.187(5) Uani 1 1 d .
O9 O 0.5402(6) 0.1846(4) 0.6384(6) 0.124(2) Uani 1 1 d .
O10 O 0.4306(7) 0.2016(7) 0.5145(9) 0.178(4) Uani 1 1 d .
O11 O 0.5750(18) 0.3590(19) 0.8797(17) 0.443(18) Uani 1 1 d .
H11A H 0.5801 0.3058 0.8462 0.664 Uiso 1 1 d R
C55 C 0.505(2) 0.332(2) 0.912(4) 0.58(5) Uani 1 1 d .
H55A H 0.5263 0.2850 0.9422 0.873 Uiso 1 1 d R
H55B H 0.4976 0.3868 0.9569 0.873 Uiso 1 1 d R
H55C H 0.4400 0.3087 0.8626 0.873 Uiso 1 1 d R

loop_
_atom_site_aniso_label
_atom_site_aniso_U_11
_atom_site_aniso_U_22
_atom_site_aniso_U_33
_atom_site_aniso_U_23
_atom_site_aniso_U_13
_atom_site_aniso_U_12
Zn1 0.0531(4) 0.0397(4) 0.0693(5) 0.0147(3) 0.0177(3) 0.0043(3)
Zn2 0.0501(4) 0.0439(4) 0.0739(5) 0.0104(3) 0.0293(3) 0.0026(3)
C1 0.047(3) 0.042(3) 0.054(3) 0.013(3) 0.018(3) 0.015(2)
C2 0.050(3) 0.044(3) 0.057(3) 0.009(3) 0.021(3) 0.011(2)
C3 0.048(3) 0.052(3) 0.070(4) 0.010(3) 0.020(3) 0.004(3)
C4 0.055(4) 0.063(4) 0.062(4) -0.003(3) 0.013(3) 0.006(3)
C5 0.071(4) 0.064(4) 0.052(4) 0.010(3) 0.027(3) 0.013(3)
C6 0.053(3) 0.047(3) 0.060(4) 0.013(3) 0.022(3) 0.014(3)
C7 0.052(3) 0.048(3) 0.063(4) 0.013(3) 0.024(3) 0.006(3)
C8 0.064(4) 0.040(3) 0.071(4) 0.017(3) 0.028(3) 0.006(3)
C9 0.052(3) 0.040(3) 0.066(4) 0.013(3) 0.025(3) 0.009(2)
C10 0.049(3) 0.042(3) 0.066(4) 0.015(3) 0.028(3) 0.013(2)
C11 0.063(4) 0.050(3) 0.069(4) 0.010(3) 0.038(3) 0.014(3)
C12 0.079(5) 0.063(4) 0.072(4) 0.016(3) 0.041(4) 0.018(4)
C13 0.078(5) 0.057(4) 0.061(4) 0.001(3) 0.024(3) 0.020(3)
C14 0.060(4) 0.044(3) 0.072(4) 0.006(3) 0.023(3) 0.008(3)
C15 0.084(5) 0.060(4) 0.069(4) 0.016(3) 0.052(4) 0.009(3)
C16 0.106(7) 0.068(5) 0.100(6) 0.023(4) 0.052(5) -0.019(4)
C17 0.084(6) 0.076(5) 0.188(10) 0.046(6) 0.083(7) 0.015(4)
C18 0.063(4) 0.065(4) 0.135(7) 0.017(4) 0.055(5) 0.019(3)
C19 0.051(4) 0.047(4) 0.113(6) 0.003(4) 0.020(4) 0.011(3)
C20 0.066(4) 0.051(4) 0.084(5) 0.010(3) 0.019(4) 0.017(3)
C21 0.064(4) 0.034(3) 0.065(4) 0.009(3) 0.013(3) 0.007(3)
C22 0.080(5) 0.043(3) 0.069(4) 0.010(3) 0.021(4) 0.010(3)
C23 0.104(6) 0.069(5) 0.064(4) 0.013(4) 0.016(4) 0.029(4)
C24 0.103(7) 0.083(6) 0.079(6) 0.012(4) -0.006(5) 0.039(5)
C25 0.071(5) 0.074(5) 0.095(6) 0.010(4) 0.007(4) 0.031(4)
C26 0.091(5) 0.048(3) 0.064(4) 0.006(3) 0.037(4) -0.001(3)
C27 0.053(4) 0.065(4) 0.082(5) -0.001(3) 0.033(3) -0.010(3)
C28 0.042(3) 0.062(4) 0.082(5) -0.005(3) 0.025(3) 0.000(3)
C29 0.031(3) 0.043(3) 0.083(4) -0.002(3) 0.017(3) -0.002(2)
C30 0.039(3) 0.048(4) 0.093(5) -0.002(3) 0.011(3) -0.001(3)
C31 0.034(3) 0.047(4) 0.123(7) -0.007(4) 0.017(4) 0.006(3)
C32 0.045(4) 0.054(4) 0.139(8) -0.022(5) 0.040(4) 0.003(3)
C33 0.053(4) 0.069(5) 0.101(6) -0.014(4) 0.038(4) 0.004(3)
C34 0.048(4) 0.036(3) 0.108(6) 0.011(3) 0.009(4) 0.004(3)
C35 0.102(6) 0.060(4) 0.095(6) 0.031(4) 0.022(5) 0.018(4)
C36 0.110(7) 0.067(5) 0.096(6) 0.040(4) 0.027(5) -0.009(4)
C37 0.086(5) 0.081(5) 0.096(6) 0.040(4) 0.040(4) 0.004(4)
C38 0.075(4) 0.064(4) 0.055(4) 0.021(3) 0.033(3) 0.022(3)
C39 0.078(5) 0.094(5) 0.067(4) 0.020(4) 0.022(4) 0.025(4)
C40 0.092(6) 0.067(4) 0.082(5) 0.019(4) 0.026(4) -0.003(4)
C41 0.103(6) 0.067(4) 0.076(5) 0.023(4) 0.040(5) 0.040(4)
C42 0.072(5) 0.119(7) 0.088(6) 0.015(5) 0.024(4) 0.013(4)
C43 0.112(8) 0.156(10) 0.105(7) 0.062(7) 0.058(7) 0.049(7)
C44 0.117(8) 0.131(8) 0.073(6) 0.045(6) 0.031(6) 0.063(7)
C45 0.128(9) 0.107(7) 0.100(7) 0.034(6) 0.032(6) 0.043(7)
C46 0.106(7) 0.080(5) 0.085(6) 0.015(5) 0.013(5) 0.020(5)
C47 0.055(4) 0.050(3) 0.066(4) 0.011(3) 0.021(3) 0.000(3)
C48 0.089(5) 0.065(4) 0.064(4) 0.008(3) 0.031(4) -0.004(4)
C49 0.093(5) 0.056(4) 0.052(4) 0.004(3) 0.020(4) -0.002(4)
C50 0.089(6) 0.115(7) 0.061(5) 0.013(4) 0.023(4) 0.012(5)
C51 0.091(7) 0.170(11) 0.061(5) 0.001(6) 0.030(5) -0.025(8)
C52 0.145(11) 0.105(9) 0.111(9) -0.002(7) 0.050(8) -0.046(9)
C53 0.215(15) 0.066(6) 0.108(8) 0.015(5) 0.065(9) -0.013(8)
C54 0.135(8) 0.062(5) 0.079(5) 0.014(4) 0.008(5) 0.005(5)
Cl1 0.0941(14) 0.0910(14) 0.0714(12) -0.0131(10) 0.0129(10) -0.0211(11)
Cl2 0.133(2) 0.0894(14) 0.0665(12) -0.0070(10) 0.0231(12) 0.0046(13)
Cl3 0.132(2) 0.176(3) 0.0908(17) -0.0061(17) -0.0215(15) 0.073(2)
Cl4 0.0999(17) 0.0738(13) 0.187(3) -0.0255(15) 0.0699(17) 0.0193(12)
N1 0.059(3) 0.042(2) 0.053(3) 0.013(2) 0.022(2) 0.005(2)
N2 0.072(4) 0.052(3) 0.077(4) 0.012(3) 0.042(3) -0.003(3)
N3 0.056(3) 0.051(3) 0.104(5) 0.009(3) 0.042(3) 0.006(3)
N4 0.051(3) 0.048(3) 0.067(3) 0.004(2) 0.023(2) -0.002(2)
N5 0.059(3) 0.051(3) 0.082(4) 0.023(3) 0.001(3) 0.004(3)
N6 0.071(3) 0.050(3) 0.064(3) 0.017(3) 0.029(3) 0.005(3)
N7 0.060(3) 0.050(3) 0.074(3) 0.016(3) 0.030(3) -0.001(3)
N8 0.060(4) 0.061(4) 0.190(10) 0.021(6) 0.021(5) -0.003(4)
O1 0.067(3) 0.039(2) 0.053(2) 0.0113(18) 0.016(2) 0.0032(18)
O2 0.056(2) 0.046(2) 0.064(3) 0.0106(19) 0.026(2) 0.0000(18)
O3 0.055(2) 0.052(2) 0.068(3) 0.009(2) 0.025(2) -0.0010(19)
O4 0.062(3) 0.045(2) 0.075(3) 0.005(2) 0.023(2) 0.0103(19)
O5 0.053(2) 0.050(2) 0.064(3) 0.0088(19) 0.021(2) 0.0046(18)
O6 0.078(3) 0.039(2) 0.127(4) 0.007(3) 0.037(3) 0.011(2)
O7 0.051(3) 0.074(3) 0.111(4) 0.018(3) 0.014(3) -0.002(2)
O8 0.156(8) 0.125(7) 0.225(10) -0.015(7) 0.028(7) 0.062(6)
O9 0.107(5) 0.079(4) 0.205(8) 0.070(5) 0.047(5) 0.023(4)
O10 0.108(7) 0.160(8) 0.208(10) 0.012(8) 0.004(7) 0.023(6)
O11 0.32(2) 0.52(4) 0.40(3) 0.25(3) -0.07(2) -0.15(3)
C55 0.39(4) 0.32(4) 1.42(15) 0.47(6) 0.64(8) 0.20(3)

loop_
_atom_type_symbol
_atom_type_description
_atom_type_scat_dispersion_real
_atom_type_scat_dispersion_imag
_atom_type_scat_source
C C 0.0033 0.0016 'International Tables Vol C Tables 4.2.6.8 and 6.1.1.4'
H H 0.0000 0.0000 'International Tables Vol C Tables 4.2.6.8 and 6.1.1.4'
N N 0.0061 0.0033 'International Tables Vol C Tables 4.2.6.8 and 6.1.1.4'
O O 0.0106 0.0060 'International Tables Vol C Tables 4.2.6.8 and 6.1.1.4'
Cl Cl 0.1484 0.1585 'International Tables Vol C Tables 4.2.6.8 and 6.1.1.4'
Zn Zn 0.2839 1.4301 'International Tables Vol C Tables 4.2.6.8 and 6.1.1.4'

loop_
_geom_angle_atom_site_label_1
_geom_angle_atom_site_label_2
_geom_angle_atom_site_label_3
_geom_angle
O1 Zn1 O4 91.18(16)
O1 Zn1 N5 143.11(19)
O4 Zn1 N5 90.5(2)
O1 Zn1 N6 86.71(18)
O4 Zn1 N6 174.0(2)
N5 Zn1 N6 87.8(2)
O1 Zn1 O5 101.60(16)
O4 Zn1 O5 92.12(17)
N5 Zn1 O5 115.16(19)
N6 Zn1 O5 93.81(19)
O2 Zn2 O3 95.50(16)
O2 Zn2 N3 120.91(19)
O3 Zn2 N3 91.5(2)
O2 Zn2 N2 90.11(18)
O3 Zn2 N2 173.43(18)
N3 Zn2 N2 88.6(2)
O2 Zn2 O5 113.85(16)
O3 Zn2 O5 87.98(16)
N3 Zn2 O5 125.01(19)
N2 Zn2 O5 86.62(19)
O1 C1 C6 124.2(5)
O1 C1 C2 118.2(5)
C6 C1 C2 117.5(5)
C3 C2 C1 121.7(5)
C3 C2 C7 121.3(5)
C1 C2 C7 116.9(5)
C2 C3 C4 118.4(6)
C2 C3 H3 120.8
C4 C3 H3 120.8
C5 C4 C3 121.1(6)
C5 C4 Cl1 121.0(5)
C3 C4 Cl1 117.8(5)
C4 C5 C6 121.4(6)
C4 C5 H5 119.3
C6 C5 H5 119.3
C5 C6 C1 119.7(6)
C5 C6 C38 118.1(6)
C1 C6 C38 122.1(5)
C2 C7 N1 111.1(5)
C2 C7 H7A 109.4
N1 C7 H7A 109.4
C2 C7 H7B 109.4
N1 C7 H7B 109.4
H7A C7 H7B 108.0
N1 C8 C9 113.9(4)
N1 C8 H8A 108.8
C9 C8 H8A 108.8
N1 C8 H8B 108.8
C9 C8 H8B 108.8
H8A C8 H8B 107.7
C14 C9 C10 121.2(6)
C14 C9 C8 121.1(5)
C10 C9 C8 117.7(5)
O2 C10 C11 124.4(5)
O2 C10 C9 117.6(5)
C11 C10 C9 118.0(6)
C12 C11 C10 119.4(6)
C12 C11 C15 116.8(6)
C10 C11 C15 123.7(6)
C13 C12 C11 121.2(6)
C13 C12 H12 119.4
C11 C12 H12 119.4
C12 C13 C14 120.7(6)
C12 C13 Cl2 120.7(6)
C14 C13 Cl2 118.6(5)
C9 C14 C13 119.5(6)
C9 C14 H14 120.3
C13 C14 H14 120.3
N2 C15 C11 126.4(6)
N2 C15 H15 116.8
C11 C15 H15 116.8
C17 C16 N2 112.6(7)
C17 C16 H16A 109.1
N2 C16 H16A 109.1
C17 C16 H16B 109.1
N2 C16 H16B 109.1
H16A C16 H16B 107.8
C16 C17 C18 118.9(7)
C16 C17 H17A 107.6
C18 C17 H17A 107.6
C16 C17 H17B 107.6
C18 C17 H17B 107.6
H17A C17 H17B 107.0
N3 C18 C17 111.6(6)
N3 C18 H18A 109.3
C17 C18 H18A 109.3
N3 C18 H18B 109.3
C17 C18 H18B 109.3
H18A C18 H18B 108.0
N3 C19 C20 127.1(7)
N3 C19 H19 116.4
C20 C19 H19 116.4
C25 C20 C21 119.6(7)
C25 C20 C19 116.1(7)
C21 C20 C19 124.1(7)
O3 C21 C20 125.6(6)
O3 C21 C22 117.5(6)
C20 C21 C22 116.9(6)
C23 C22 C21 121.6(7)
C23 C22 C26 120.1(7)
C21 C22 C26 118.2(6)
C24 C23 C22 119.4(8)
C24 C23 H23 120.3
C22 C23 H23 120.3
C25 C24 C23 120.6(8)
C25 C24 Cl3 120.0(8)
C23 C24 Cl3 119.3(8)
C24 C25 C20 121.9(8)
C24 C25 H25 119.1
C20 C25 H25 119.1
C22 C26 N4 111.6(5)
C22 C26 H26A 109.3
N4 C26 H26A 109.3
C22 C26 H26B 109.3
N4 C26 H26B 109.3
H26A C26 H26B 108.0
C28 C27 N4 110.4(5)
C28 C27 H27A 109.6
N4 C27 H27A 109.6
C28 C27 H27B 109.6
N4 C27 H27B 109.6
H27A C27 H27B 108.1
C29 C28 C33 120.1(7)
C29 C28 C27 118.0(6)
C33 C28 C27 121.9(7)
O4 C29 C28 118.0(6)
O4 C29 C30 123.7(6)
C28 C29 C30 118.2(6)
C31 C30 C29 119.8(8)
C31 C30 C34 115.6(7)
C29 C30 C34 124.5(6)
C32 C31 C30 120.2(8)
C32 C31 H31 119.9
C30 C31 H31 119.9
C33 C32 C31 121.5(7)
C33 C32 Cl4 119.3(8)
C31 C32 Cl4 119.1(7)
C32 C33 C28 120.2(8)
C32 C33 H33 119.9
C28 C33 H33 119.9
N5 C34 C30 127.5(6)
N5 C34 H34 116.3
C30 C34 H34 116.3
N5 C35 C36 110.4(6)
N5 C35 H35A 109.6
C36 C35 H35A 109.6
N5 C35 H35B 109.6
C36 C35 H35B 109.6
H35A C35 H35B 108.1
C35 C36 C37 112.6(6)
C35 C36 H36A 109.1
C37 C36 H36A 109.1
C35 C36 H36B 109.1
C37 C36 H36B 109.1
H36A C36 H36B 107.8
N6 C37 C36 111.7(6)
N6 C37 H37A 109.3
C36 C37 H37A 109.3
N6 C37 H37B 109.3
C36 C37 H37B 109.3
H37A C37 H37B 107.9
N6 C38 C6 126.5(6)
N6 C38 H38 116.7
C6 C38 H38 116.7
C40 C39 N1 114.6(6)
C40 C39 H39A 108.6
N1 C39 H39A 108.6
C40 C39 H39B 108.6
N1 C39 H39B 108.6
H39A C39 H39B 107.6
C39 C40 C41 114.0(7)
C39 C40 H40A 108.8
C41 C40 H40A 108.8
C39 C40 H40B 108.8
C41 C40 H40B 108.8
H40A C40 H40B 107.6
C46 C41 C42 120.2(8)
C46 C41 C40 121.7(8)
C42 C41 C40 118.0(8)
C41 C42 C43 117.6(9)
C41 C42 H42 121.2
C43 C42 H42 121.2
C44 C43 C42 117.1(10)
C44 C43 H43 121.4
C42 C43 H43 121.4
C43 C44 C45 119.8(9)
C43 C44 H44 120.1
C45 C44 H44 120.1
C46 C45 C44 122.7(11)
C46 C45 H45 118.7
C44 C45 H45 118.7
C45 C46 C41 122.6(11)
C45 C46 H46 118.7
C41 C46 H46 118.7
C48 C47 N4 112.2(5)
C48 C47 H47A 109.2
N4 C47 H47A 109.2
C48 C47 H47B 109.2
N4 C47 H47B 109.2
H47A C47 H47B 107.9
C47 C48 C49 110.1(5)
C47 C48 H48A 109.6
C49 C48 H48A 109.6
C47 C48 H48B 109.6
C49 C48 H48B 109.6
H48A C48 H48B 108.2
C54 C49 C50 118.7(8)
C54 C49 C48 120.1(8)
C50 C49 C48 121.2(7)
C49 C50 C51 120.1(10)
C49 C50 H50 120.0
C51 C50 H50 120.0
C52 C51 C50 119.0(11)
C52 C51 H51 120.5
C50 C51 H51 120.5
C51 C52 C53 121.8(11)
C51 C52 H52 119.1
C53 C52 H52 119.1
C52 C53 C54 119.4(11)
C52 C53 H53 120.3
C54 C53 H53 120.3
C49 C54 C53 121.0(10)
C49 C54 H54 119.5
C53 C54 H54 119.5
C8 N1 C7 113.0(5)
C8 N1 C39 110.1(5)
C7 N1 C39 107.9(5)
C15 N2 C16 119.0(6)
C15 N2 Zn2 125.3(4)
C16 N2 Zn2 115.7(5)
C19 N3 C18 119.0(6)
C19 N3 Zn2 124.5(5)
C18 N3 Zn2 116.3(5)
C26 N4 C27 109.8(5)
C26 N4 C47 113.7(5)
C27 N4 C47 112.8(5)
C34 N5 C35 117.8(6)
C34 N5 Zn1 124.3(5)
C35 N5 Zn1 117.7(5)
C38 N6 C37 116.3(6)
C38 N6 Zn1 122.6(4)
C37 N6 Zn1 119.7(4)
O6 N7 O7 122.3(6)
O6 N7 O5 119.1(5)
O7 N7 O5 118.6(5)
O9 N8 O8 122.2(12)
O9 N8 O10 120.1(10)
O8 N8 O10 117.7(10)
C1 O1 Zn1 126.7(3)
C10 O2 Zn2 128.6(4)
C10 O2 H2A 104.8
Zn2 O2 H2A 104.9
C21 O3 Zn2 126.9(4)
C29 O4 Zn1 129.3(4)
C29 O4 H4A 104.5
Zn1 O4 H4A 104.7
N7 O5 Zn1 116.5(3)
N7 O5 Zn2 110.7(3)
Zn1 O5 Zn2 124.50(19)
C55 O11 H11A 98.2
O11 C55 H55A 110.8
O11 C55 H55B 106.0
H55A C55 H55B 109.5
O11 C55 H55C 111.6
H55A C55 H55C 109.5
H55B C55 H55C 109.5

loop_
_geom_bond_atom_site_label_1
_geom_bond_atom_site_label_2
_geom_bond_distance
Zn1 O1 1.980(4)
Zn1 O4 1.983(4)
Zn1 N5 2.070(5)
Zn1 N6 2.114(5)
Zn1 O5 2.126(4)
Zn2 O2 1.965(4)
Zn2 O3 2.012(4)
Zn2 N3 2.053(6)
Zn2 N2 2.080(5)
Zn2 O5 2.160(4)
C1 O1 1.291(6)
C1 C6 1.417(8)
C1 C2 1.423(8)
C2 C3 1.386(8)
C2 C7 1.498(8)
C3 C4 1.390(9)
C3 H3 0.9300
C4 C5 1.369(9)
C4 Cl1 1.756(6)
C5 C6 1.377(8)
C5 H5 0.9300
C6 C38 1.462(9)
C7 N1 1.502(7)
C7 H7A 0.9700
C7 H7B 0.9700
C8 N1 1.502(7)
C8 C9 1.504(8)
C8 H8A 0.9700
C8 H8B 0.9700
C9 C14 1.370(8)
C9 C10 1.421(8)
C10 O2 1.312(7)
C10 C11 1.415(8)
C11 C12 1.402(9)
C11 C15 1.462(9)
C12 C13 1.354(10)
C12 H12 0.9300
C13 C14 1.407(9)
C13 Cl2 1.740(7)
C14 H14 0.9300
C15 N2 1.256(8)
C15 H15 0.9300
C16 C17 1.474(12)
C16 N2 1.477(8)
C16 H16A 0.9700
C16 H16B 0.9700
C17 C18 1.499(12)
C17 H17A 0.9700
C17 H17B 0.9700
C18 N3 1.473(9)
C18 H18A 0.9700
C18 H18B 0.9700
C19 N3 1.281(9)
C19 C20 1.446(11)
C19 H19 0.9300
C20 C25 1.405(10)
C20 C21 1.420(9)
C21 O3 1.293(7)
C21 C22 1.421(9)
C22 C23 1.393(10)
C22 C26 1.501(10)
C23 C24 1.387(12)
C23 H23 0.9300
C24 C25 1.346(12)
C24 Cl3 1.745(8)
C25 H25 0.9300
C26 N4 1.518(8)
C26 H26A 0.9700
C26 H26B 0.9700
C27 C28 1.473(10)
C27 N4 1.519(8)
C27 H27A 0.9700
C27 H27B 0.9700
C28 C29 1.392(9)
C28 C33 1.406(9)
C29 O4 1.312(7)
C29 C30 1.421(10)
C30 C31 1.396(9)
C30 C34 1.428(10)
C31 C32 1.357(12)
C31 H31 0.9300
C32 C33 1.357(12)
C32 Cl4 1.755(7)
C33 H33 0.9300
C34 N5 1.292(9)
C34 H34 0.9300
C35 N5 1.456(9)
C35 C36 1.509(12)
C35 H35A 0.9700
C35 H35B 0.9700
C36 C37 1.540(11)
C36 H36A 0.9700
C36 H36B 0.9700
C37 N6 1.481(8)
C37 H37A 0.9700
C37 H37B 0.9700
C38 N6 1.270(8)
C38 H38 0.9300
C39 C40 1.456(10)
C39 N1 1.536(8)
C39 H39A 0.9700
C39 H39B 0.9700
C40 C41 1.556(10)
C40 H40A 0.9700
C40 H40B 0.9700
C41 C46 1.308(11)
C41 C42 1.415(12)
C42 C43 1.458(13)
C42 H42 0.9300
C43 C44 1.360(14)
C43 H43 0.9300
C44 C45 1.384(14)
C44 H44 0.9300
C45 C46 1.281(12)
C45 H45 0.9300
C46 H46 0.9300
C47 C48 1.496(9)
C47 N4 1.524(7)
C47 H47A 0.9700
C47 H47B 0.9700
C48 C49 1.533(9)
C48 H48A 0.9700
C48 H48B 0.9700
C49 C54 1.368(11)
C49 C50 1.372(11)
C50 C51 1.416(14)
C50 H50 0.9300
C51 C52 1.338(16)
C51 H51 0.9300
C52 C53 1.354(17)
C52 H52 0.9300
C53 C54 1.384(14)
C53 H53 0.9300
C54 H54 0.9300
N7 O6 1.220(7)
N7 O7 1.229(7)
N7 O5 1.329(6)
N8 O9 1.210(10)
N8 O8 1.212(11)
N8 O10 1.265(13)
O2 H2A 0.9700
O4 H4A 0.9701
O11 C55 1.29(3)
O11 H11A 0.8500
C55 H55A 0.9600
C55 H55B 0.9600
C55 H55C 0.9600
